data_7010777
loop_
_publ_author_name
'Tran, Nguyet T.'
'Kawano, Masaki'
'Dahl, Lawrence F.'

_publ_section_title
;
 High-nuclearity palladium carbonyl trimethylphosphine clusters
 containing unprecedented face-condensed icosahedral-based
 transition-metal core geometries: proposed growth patterns from a
 centered Pd13 icosahedron&#x2020;
;
_journal_issue 19
_journal_name_full 'Journal of the Chemical Society, Dalton Transactions'
_journal_page_first 2731
_journal_paper_doi 10.1039/b103547a
_journal_year 2001
_chemical_formula_moiety '[Pd39 (CO)23 (PMe3)16]'
_chemical_formula_sum 'C71 H144 O23 P16 Pd39'
_chemical_formula_weight 6010.98
_space_group_IT_number 15
_symmetry_cell_setting monoclinic
_symmetry_space_group_name_Hall '-C 2yc'
_symmetry_space_group_name_H-M 'C 1 2/c 1'
_atom_sites_solution_hydrogens geom
_atom_sites_solution_primary direct
_atom_sites_solution_secondary difmap
_audit_creation_method SHELXL-97
_cell_angle_alpha 90.00
_cell_angle_beta 128.381(10)
_cell_angle_gamma 90.00
_cell_formula_units_Z 4
_cell_length_a 41.372(7)
_cell_length_b 16.132(4)
_cell_length_c 33.060(5)
_cell_measurement_reflns_used 48
_cell_measurement_temperature 297(2)
_cell_measurement_theta_max 25.0
_cell_measurement_theta_min 3.0
_cell_volume 17296(6)
_computing_structure_refinement 'SHELXL-97 (Sheldrick, 1997)'
_computing_structure_solution 'SHELXS-97 (Sheldrick, 1990)'
_diffrn_ambient_temperature 297(2)
_diffrn_measured_fraction_theta_full 0.952
_diffrn_measured_fraction_theta_max 0.952
_diffrn_measurement_device 'Siemens P4/ccd'
_diffrn_measurement_method 'phi scan frames'
_diffrn_radiation_monochromator graphite
_diffrn_radiation_source 'sealed tube'
_diffrn_radiation_type MoK\a
_diffrn_radiation_wavelength 0.71073
_diffrn_reflns_av_R_equivalents 0.1437
_diffrn_reflns_av_sigmaI/netI 0.1374
_diffrn_reflns_limit_h_max 46
_diffrn_reflns_limit_h_min -42
_diffrn_reflns_limit_k_max 17
_diffrn_reflns_limit_k_min -11
_diffrn_reflns_limit_l_max 36
_diffrn_reflns_limit_l_min -36
_diffrn_reflns_number 29463
_diffrn_reflns_theta_full 23.29
_diffrn_reflns_theta_max 23.29
_diffrn_reflns_theta_min 1.79
_diffrn_standards_decay_% 0.30
_diffrn_standards_number 89
_exptl_absorpt_coefficient_mu 4.122
_exptl_absorpt_correction_T_max 0.723
_exptl_absorpt_correction_T_min 0.502
_exptl_absorpt_correction_type empirical
_exptl_crystal_colour black
_exptl_crystal_density_diffrn 2.308
_exptl_crystal_density_method 'not measured'
_exptl_crystal_description prism
_exptl_crystal_F_000 11152
_exptl_crystal_size_max 0.20
_exptl_crystal_size_mid 0.10
_exptl_crystal_size_min 0.06
_refine_diff_density_max 2.423
_refine_diff_density_min -1.588
_refine_diff_density_rms 0.278
_refine_ls_extinction_method none
_refine_ls_goodness_of_fit_ref 1.155
_refine_ls_hydrogen_treatment mixed
_refine_ls_matrix_type full
_refine_ls_number_parameters 705
_refine_ls_number_reflns 11877
_refine_ls_number_restraints 377
_refine_ls_restrained_S_all 1.139
_refine_ls_R_factor_all 0.1952
_refine_ls_R_factor_gt 0.1159
_refine_ls_shift/su_max 0.027
_refine_ls_shift/su_mean 0.001
_refine_ls_structure_factor_coef Fsqd
_refine_ls_weighting_details 'calc w=1/[\s^2^(Fo^2^)+(0.0628P)^2^+1561.1447P] where P=(Fo^2^+2Fc^2^)/3'
_refine_ls_weighting_scheme calc
_refine_ls_wR_factor_gt 0.2387
_refine_ls_wR_factor_ref 0.2778
_reflns_number_gt 6522
_reflns_number_total 11877
_reflns_threshold_expression >2sigma(I)
_cod_data_source_file b103547a.txt
_cod_data_source_block pd39f
_cod_depositor_comments
;
The following automatic conversions were performed:
'_atom_site_symetry_multiplicity' tag replaced with
'_atom_site_symmetry_multiplicity'.

Automatic conversion script
Id: cif_correct_tags 1440 2010-10-19 06:21:57Z saulius 
;
_cod_database_code 7010777

loop_
_symmetry_equiv_pos_as_xyz
'x, y, z'
'-x, y, -z+1/2'
'x+1/2, y+1/2, z'
'-x+1/2, y+1/2, -z+1/2'
'-x, -y, -z'
'x, -y, z-1/2'
'-x+1/2, -y+1/2, -z'
'x+1/2, -y+1/2, z-1/2'

loop_
_atom_site_label
_atom_site_type_symbol
_atom_site_fract_x
_atom_site_fract_y
_atom_site_fract_z
_atom_site_U_iso_or_equiv
_atom_site_adp_type
_atom_site_occupancy
_atom_site_symmetry_multiplicity
_atom_site_calc_flag
_atom_site_refinement_flags
_atom_site_disorder_assembly
_atom_site_disorder_group
Pd1 Pd 0.5000 0.5329(2) 0.2500 0.0516(9) Uani 1 2 d S . .
Pd2 Pd 0.50943(7) 0.38308(14) 0.29750(8) 0.0500(7) Uani 1 1 d . . .
Pd3 Pd 0.56168(7) 0.52167(16) 0.35795(9) 0.0566(7) Uani 1 1 d . . .
Pd4 Pd 0.43097(8) 0.61992(16) 0.21094(10) 0.0629(8) Uani 1 1 d . . .
Pd5 Pd 0.47266(7) 0.53278(15) 0.30693(9) 0.0569(7) Uani 1 1 d . . .
Pd6 Pd 0.44030(8) 0.28757(15) 0.22043(9) 0.0572(7) Uani 1 1 d . . .
Pd7 Pd 0.38961(8) 0.37798(17) 0.12161(10) 0.0665(8) Uani 1 1 d . . .
Pd8 Pd 0.36251(8) 0.53077(19) 0.13366(11) 0.0744(9) Uani 1 1 d . . .
Pd9 Pd 0.38585(8) 0.52881(19) 0.23610(11) 0.0712(8) Uani 1 1 d . . .
Pd10 Pd 0.43208(8) 0.38132(16) 0.28625(9) 0.0601(8) Uani 1 1 d . . .
Pd11 Pd 0.36304(8) 0.37274(19) 0.18022(10) 0.0703(9) Uani 1 1 d . . .
Pd12 Pd 0.43420(8) 0.45156(16) 0.21413(9) 0.0596(8) Uani 1 1 d . . .
Pd13 Pd 0.48640(9) 0.67180(16) 0.19386(11) 0.0701(9) Uani 1 1 d . . .
Pd14 Pd 0.50939(8) 0.40578(16) 0.37961(9) 0.0598(8) Uani 1 1 d . . .
Pd15 Pd 0.56173(8) 0.29068(16) 0.39087(9) 0.0620(8) Uani 1 1 d . . .
Pd16 Pd 0.51241(9) 0.20498(15) 0.29917(9) 0.0604(8) Uani 1 1 d . . .
Pd17 Pd 0.53085(8) 0.57500(16) 0.40636(10) 0.0628(8) Uani 1 1 d . . .
Pd18 Pd 0.59222(8) 0.44292(17) 0.44961(10) 0.0676(8) Uani 1 1 d . . .
Pd19 Pd 0.47701(9) 0.24200(17) 0.34595(10) 0.0675(8) Uani 1 1 d . . .
Pd20 Pd 0.39470(9) 0.19756(18) 0.13150(10) 0.0719(9) Uani 1 1 d D . .
P1 P 0.3477(3) 0.5569(8) 0.2646(5) 0.093(4) Uani 1 1 d . . .
P2 P 0.2996(3) 0.3067(9) 0.1306(4) 0.098(4) Uani 1 1 d . . .
P3 P 0.3112(3) 0.6253(8) 0.0775(5) 0.108(4) Uani 1 1 d . . .
P4 P 0.5041(4) 0.7858(7) 0.1677(5) 0.093(4) Uani 1 1 d . . .
P5 P 0.5447(3) 0.6133(7) 0.4823(4) 0.085(3) Uani 1 1 d . . .
P6 P 0.6518(3) 0.4315(9) 0.5345(4) 0.102(4) Uani 1 1 d D . .
P7 P 0.4400(4) 0.1528(7) 0.3579(4) 0.097(4) Uani 1 1 d . . .
P8 P 0.3722(9) 0.058(2) 0.1081(12) 0.078(6) Uani 0.53(3) 1 d PDU A 1
P8' P 0.3610(10) 0.071(2) 0.1053(13) 0.076(6) Uani 0.47(3) 1 d PDU A 2
O1 O 0.3634(11) 0.697(2) 0.1989(14) 0.142(12) Uani 1 1 d U . .
C1 C 0.3783(17) 0.628(4) 0.202(2) 0.136(15) Uani 1 1 d U . .
O2 O 0.4456(7) 0.3602(14) 0.3864(9) 0.067(6) Uani 1 1 d U . .
C2 C 0.4562(9) 0.3488(18) 0.3625(11) 0.046(7) Uani 1 1 d U . .
O3 O 0.5588(8) 0.3105(17) 0.4810(10) 0.090(8) Uani 1 1 d U . .
C3 C 0.5631(10) 0.343(2) 0.4543(13) 0.063(9) Uani 1 1 d U . .
O4 O 0.6211(8) 0.6188(15) 0.4506(9) 0.081(7) Uani 1 1 d U . .
C4 C 0.5982(12) 0.563(2) 0.4316(14) 0.076(9) Uani 1 1 d U . .
O5 O 0.3028(11) 0.419(2) 0.0470(13) 0.128(10) Uani 1 1 d U A .
C5 C 0.3366(17) 0.432(3) 0.087(2) 0.125(12) Uani 1 1 d U . .
O6 O 0.3523(9) 0.344(2) 0.2589(11) 0.110(9) Uani 1 1 d U . .
C6 C 0.3697(14) 0.371(3) 0.2460(17) 0.101(12) Uani 1 1 d U . .
O7 O 0.4250(8) 0.7899(17) 0.1746(10) 0.095(8) Uani 1 1 d U . .
C7 C 0.4425(12) 0.718(2) 0.1865(14) 0.079(9) Uani 1 1 d U . .
O8 O 0.4450(9) 0.5904(19) 0.3647(11) 0.104(9) Uani 1 1 d U . .
C8 C 0.4677(13) 0.576(2) 0.3579(14) 0.080(10) Uani 1 1 d U . .
O9 O 0.3910(8) 0.1581(17) 0.2172(10) 0.091(8) Uani 1 1 d U . .
C9 C 0.4047(12) 0.191(2) 0.2002(15) 0.081(10) Uani 1 1 d U A .
O10 O 0.3685(13) 0.201(3) 0.0228(17) 0.174(15) Uani 1 1 d U . .
C10 C 0.379(2) 0.233(4) 0.064(3) 0.170(18) Uani 1 1 d U . .
O11 O 0.5231(10) 0.083(2) 0.3729(12) 0.115(9) Uani 1 1 d U . .
C11 C 0.5121(15) 0.147(3) 0.3513(18) 0.108(12) Uani 1 1 d U . .
C11P C 0.2951(16) 0.532(4) 0.219(2) 0.16(2) Uani 1 1 d U . .
H11A H 0.2922 0.4795 0.2026 0.198 Uiso 1 1 d R . .
H11B H 0.2813 0.5742 0.1929 0.198 Uiso 1 1 d R . .
H11C H 0.2831 0.5274 0.2358 0.198 Uiso 1 1 d R . .
O12 O 0.5000 0.041(3) 0.2500 0.126(14) Uani 1 2 d SU . .
C12 C 0.5000 0.120(5) 0.2500 0.122(16) Uani 1 2 d SU . .
C12P C 0.3610(15) 0.507(3) 0.3227(18) 0.129(18) Uani 1 1 d U . .
H12A H 0.3488 0.4528 0.3144 0.154 Uiso 1 1 d R . .
H12B H 0.3507 0.5400 0.3367 0.154 Uiso 1 1 d R . .
H12C H 0.3904 0.5024 0.3478 0.154 Uiso 1 1 d R . .
C13P C 0.3481(14) 0.663(3) 0.2821(17) 0.112(15) Uani 1 1 d U . .
H13A H 0.3760 0.6828 0.3051 0.135 Uiso 1 1 d R . .
H13B H 0.3358 0.6669 0.2988 0.135 Uiso 1 1 d R . .
H13C H 0.3328 0.6962 0.2514 0.135 Uiso 1 1 d R . .
C21 C 0.2613(17) 0.369(4) 0.104(2) 0.17(2) Uani 1 1 d U . .
H21A H 0.2696 0.4229 0.1016 0.200 Uiso 1 1 d R . .
H21B H 0.2512 0.3714 0.1233 0.200 Uiso 1 1 d R . .
H21C H 0.2399 0.3484 0.0698 0.200 Uiso 1 1 d R . .
C22 C 0.2881(14) 0.246(3) 0.0770(17) 0.121(17) Uani 1 1 d U . .
H22A H 0.3088 0.2042 0.0906 0.145 Uiso 1 1 d R . .
H22B H 0.2886 0.2811 0.0538 0.145 Uiso 1 1 d R . .
H22C H 0.2614 0.2211 0.0587 0.145 Uiso 1 1 d R . .
C23 C 0.2896(17) 0.237(3) 0.161(2) 0.16(2) Uani 1 1 d U . .
H23A H 0.3110 0.1959 0.1789 0.186 Uiso 1 1 d R . .
H23B H 0.2636 0.2100 0.1362 0.186 Uiso 1 1 d R . .
H23C H 0.2886 0.2673 0.1850 0.186 Uiso 1 1 d R . .
C31 C 0.3240(15) 0.727(3) 0.0774(19) 0.128(18) Uani 1 1 d U . .
H31A H 0.3418 0.7284 0.0680 0.154 Uiso 1 1 d R . .
H31B H 0.3382 0.7492 0.1114 0.154 Uiso 1 1 d R . .
H31C H 0.2997 0.7586 0.0532 0.154 Uiso 1 1 d R . .
C32 C 0.2755(17) 0.625(4) 0.090(2) 0.16(2) Uani 1 1 d U . .
H32A H 0.2720 0.5698 0.0974 0.196 Uiso 1 1 d R . .
H32B H 0.2496 0.6449 0.0594 0.196 Uiso 1 1 d R . .
H32C H 0.2850 0.6608 0.1182 0.196 Uiso 1 1 d R . .
C33 C 0.2802(13) 0.600(3) 0.0066(16) 0.114(16) Uani 1 1 d U . .
H33A H 0.2829 0.5425 0.0024 0.136 Uiso 1 1 d R . .
H33B H 0.2898 0.6329 -0.0082 0.136 Uiso 1 1 d R . .
H33C H 0.2517 0.6129 -0.0103 0.136 Uiso 1 1 d R . .
C41 C 0.4711(19) 0.815(4) 0.106(2) 0.19(3) Uani 1 1 d U . .
H41A H 0.4439 0.7981 0.0929 0.227 Uiso 1 1 d R . .
H41B H 0.4784 0.7896 0.0867 0.227 Uiso 1 1 d R . .
H41C H 0.4717 0.8745 0.1037 0.227 Uiso 1 1 d R . .
C42 C 0.5404(18) 0.782(4) 0.161(2) 0.18(3) Uani 1 1 d U . .
H42A H 0.5662 0.7958 0.1937 0.213 Uiso 1 1 d R . .
H42B H 0.5345 0.8215 0.1356 0.213 Uiso 1 1 d R . .
H42C H 0.5420 0.7275 0.1510 0.213 Uiso 1 1 d R . .
C43 C 0.5044(16) 0.882(3) 0.1948(19) 0.135(19) Uani 1 1 d U . .
H43A H 0.5322 0.8949 0.2239 0.162 Uiso 1 1 d R . .
H43B H 0.4878 0.8765 0.2059 0.162 Uiso 1 1 d R . .
H43C H 0.4935 0.9253 0.1696 0.162 Uiso 1 1 d R . .
C51 C 0.5868(13) 0.682(3) 0.5254(16) 0.107(15) Uani 1 1 d U . .
H51A H 0.5872 0.7255 0.5061 0.129 Uiso 1 1 d R . .
H51B H 0.6121 0.6507 0.5434 0.129 Uiso 1 1 d R . .
H51C H 0.5839 0.7045 0.5497 0.129 Uiso 1 1 d R . .
C52 C 0.5037(13) 0.666(3) 0.4776(17) 0.109(15) Uani 1 1 d U . .
H52A H 0.4807 0.6294 0.4628 0.131 Uiso 1 1 d R . .
H52B H 0.4952 0.7142 0.4560 0.131 Uiso 1 1 d R . .
H52C H 0.5134 0.6830 0.5113 0.131 Uiso 1 1 d R . .
C53 C 0.5527(14) 0.521(3) 0.5198(17) 0.117(16) Uani 1 1 d U . .
H53A H 0.5266 0.4940 0.5032 0.140 Uiso 1 1 d R . .
H53B H 0.5635 0.5372 0.5541 0.140 Uiso 1 1 d R . .
H53C H 0.5717 0.4839 0.5216 0.140 Uiso 1 1 d R . .
C61 C 0.6949(14) 0.391(3) 0.542(2) 0.17(2) Uani 1 1 d DU . .
H61A H 0.6861 0.3530 0.5146 0.202 Uiso 1 1 d R . .
H61B H 0.7119 0.3618 0.5745 0.202 Uiso 1 1 d R . .
H61C H 0.7105 0.4351 0.5423 0.202 Uiso 1 1 d R . .
C62 C 0.665(2) 0.533(3) 0.560(3) 0.38(7) Uiso 1 1 d D . .
H62A H 0.6741 0.5272 0.5950 0.452 Uiso 1 1 d R . .
H62B H 0.6420 0.5712 0.5418 0.452 Uiso 1 1 d R . .
H62C H 0.6867 0.5532 0.5608 0.452 Uiso 1 1 d R . .
C63 C 0.644(2) 0.371(3) 0.572(2) 0.24(4) Uani 1 1 d DU . .
H63A H 0.6403 0.3141 0.5617 0.288 Uiso 1 1 d R . .
H63B H 0.6205 0.3895 0.5692 0.288 Uiso 1 1 d R . .
H63C H 0.6684 0.3759 0.6077 0.288 Uiso 1 1 d R . .
C71 C 0.392(2) 0.183(4) 0.332(3) 0.21(3) Uani 1 1 d U . .
H71A H 0.3729 0.1633 0.2969 0.250 Uiso 1 1 d R . .
H71B H 0.3918 0.2424 0.3319 0.250 Uiso 1 1 d R . .
H71C H 0.3855 0.1615 0.3525 0.250 Uiso 1 1 d R . .
C72 C 0.4351(19) 0.045(3) 0.338(2) 0.17(2) Uani 1 1 d U . .
H72A H 0.4289 0.0440 0.3043 0.207 Uiso 1 1 d R . .
H72B H 0.4132 0.0192 0.3353 0.207 Uiso 1 1 d R . .
H72C H 0.4604 0.0158 0.3620 0.207 Uiso 1 1 d R . .
C73 C 0.4610(18) 0.141(4) 0.416(2) 0.17(2) Uani 1 1 d U . .
H73A H 0.4790 0.0934 0.4292 0.209 Uiso 1 1 d R . .
H73B H 0.4400 0.1314 0.4197 0.209 Uiso 1 1 d R . .
H73C H 0.4766 0.1890 0.4353 0.209 Uiso 1 1 d R . .
C81 C 0.323(2) 0.049(6) 0.040(2) 0.12(2) Uani 0.53(3) 1 d PDU A 1
H81A H 0.3031 0.0901 0.0310 0.146 Uiso 0.53(3) 1 d PR A 1
H81B H 0.3123 -0.0052 0.0362 0.146 Uiso 0.53(3) 1 d PR A 1
H81C H 0.3306 0.0544 0.0176 0.146 Uiso 0.53(3) 1 d PR A 1
C82 C 0.409(2) -0.008(5) 0.111(3) 0.12(3) Uani 0.53(3) 1 d PDU A 1
H82A H 0.4041 0.0010 0.0796 0.149 Uiso 0.53(3) 1 d PR A 1
H82B H 0.4013 -0.0636 0.1127 0.149 Uiso 0.53(3) 1 d PR A 1
H82C H 0.4372 0.0016 0.1399 0.149 Uiso 0.53(3) 1 d PR A 1
C83 C 0.361(3) 0.001(7) 0.148(4) 0.16(3) Uani 0.53(3) 1 d PDU A 1
H83A H 0.3830 -0.0053 0.1845 0.198 Uiso 0.53(3) 1 d PR A 1
H83B H 0.3520 -0.0526 0.1323 0.198 Uiso 0.53(3) 1 d PR A 1
H83C H 0.3385 0.0297 0.1432 0.198 Uiso 0.53(3) 1 d PR A 1
C81' C 0.360(3) 0.023(6) 0.050(3) 0.12(2) Uani 0.47(3) 1 d PDU A 2
H81D H 0.3880 0.0154 0.0645 0.147 Uiso 0.47(3) 1 d PR A 2
H81E H 0.3464 0.0593 0.0209 0.147 Uiso 0.47(3) 1 d PR A 2
H81F H 0.3459 -0.0294 0.0400 0.147 Uiso 0.47(3) 1 d PR A 2
C82' C 0.318(3) 0.040(8) 0.106(5) 0.17(3) Uani 0.47(3) 1 d PDU A 2
H82D H 0.2924 0.0553 0.0742 0.198 Uiso 0.47(3) 1 d PR A 2
H82E H 0.3224 0.0729 0.1337 0.198 Uiso 0.47(3) 1 d PR A 2
H82F H 0.3175 -0.0175 0.1132 0.198 Uiso 0.47(3) 1 d PR A 2
C83' C 0.403(3) 0.000(7) 0.160(3) 0.16(3) Uani 0.47(3) 1 d PDU A 2
H83D H 0.4258 0.0333 0.1860 0.197 Uiso 0.47(3) 1 d PR A 2
H83E H 0.4117 -0.0415 0.1482 0.197 Uiso 0.47(3) 1 d PR A 2
H83F H 0.3905 -0.0254 0.1735 0.197 Uiso 0.47(3) 1 d PR A 2

loop_
_atom_site_aniso_label
_atom_site_aniso_U_11
_atom_site_aniso_U_22
_atom_site_aniso_U_33
_atom_site_aniso_U_23
_atom_site_aniso_U_13
_atom_site_aniso_U_12
Pd1 0.0446(19) 0.0377(19) 0.0459(19) 0.000 0.0149(16) 0.000
Pd2 0.0512(15) 0.0393(14) 0.0389(13) 0.0007(11) 0.0177(12) 0.0045(12)
Pd3 0.0477(14) 0.0502(16) 0.0448(14) -0.0078(12) 0.0153(12) 0.0025(13)
Pd4 0.0511(15) 0.0453(15) 0.0659(17) 0.0089(13) 0.0233(14) 0.0101(13)
Pd5 0.0499(15) 0.0444(15) 0.0508(15) -0.0043(12) 0.0186(12) 0.0008(12)
Pd6 0.0588(16) 0.0452(15) 0.0467(14) -0.0025(12) 0.0224(13) -0.0071(13)
Pd7 0.0628(17) 0.0612(18) 0.0520(16) 0.0016(13) 0.0240(14) -0.0122(14)
Pd8 0.0462(15) 0.074(2) 0.0599(17) 0.0167(15) 0.0118(14) 0.0063(15)
Pd9 0.0513(16) 0.075(2) 0.0643(18) 0.0100(15) 0.0246(14) 0.0123(15)
Pd10 0.0557(16) 0.0558(17) 0.0450(14) 0.0000(12) 0.0194(13) -0.0051(13)
Pd11 0.0508(16) 0.081(2) 0.0528(16) 0.0002(14) 0.0193(14) -0.0170(15)
Pd12 0.0495(15) 0.0501(16) 0.0504(15) 0.0042(12) 0.0167(13) -0.0025(13)
Pd13 0.0680(18) 0.0422(15) 0.082(2) 0.0118(14) 0.0374(16) 0.0016(14)
Pd14 0.0600(16) 0.0494(15) 0.0449(14) -0.0012(12) 0.0201(13) 0.0070(13)
Pd15 0.0676(17) 0.0516(16) 0.0413(14) 0.0015(12) 0.0212(13) 0.0138(14)
Pd16 0.0798(19) 0.0417(14) 0.0432(14) -0.0013(12) 0.0301(14) 0.0002(14)
Pd17 0.0559(16) 0.0548(16) 0.0503(15) -0.0119(13) 0.0194(13) 0.0025(14)
Pd18 0.0538(16) 0.0654(18) 0.0459(15) -0.0046(13) 0.0123(13) 0.0155(14)
Pd19 0.087(2) 0.0492(16) 0.0610(17) -0.0001(13) 0.0437(16) 0.0009(15)
Pd20 0.0775(19) 0.0612(18) 0.0499(16) -0.0074(13) 0.0261(15) -0.0296(16)
P1 0.067(7) 0.113(10) 0.094(8) 0.000(7) 0.047(7) 0.008(7)
P2 0.069(7) 0.124(10) 0.074(7) -0.004(7) 0.031(6) -0.032(7)
P3 0.056(6) 0.110(10) 0.098(9) 0.037(8) 0.019(6) 0.036(7)
P4 0.111(9) 0.054(6) 0.107(9) 0.006(6) 0.065(8) -0.003(6)
P5 0.083(7) 0.090(8) 0.068(7) -0.013(6) 0.040(6) 0.017(6)
P6 0.068(7) 0.128(10) 0.052(6) -0.007(6) 0.008(5) 0.026(7)
P7 0.125(10) 0.075(8) 0.077(8) -0.005(6) 0.055(7) -0.017(7)
P8 0.074(9) 0.068(7) 0.080(6) -0.003(5) 0.041(6) -0.011(6)
P8' 0.072(9) 0.068(8) 0.080(6) -0.004(5) 0.043(6) -0.011(6)
O1 0.142(14) 0.139(14) 0.146(14) 0.007(8) 0.090(10) 0.001(8)
C1 0.136(17) 0.140(16) 0.135(17) 0.004(9) 0.085(11) 0.000(8)
O2 0.071(9) 0.077(10) 0.071(9) 0.001(7) 0.053(7) 0.001(7)
C2 0.045(10) 0.046(11) 0.043(10) 0.001(7) 0.026(8) -0.004(7)
O3 0.099(11) 0.092(11) 0.081(10) 0.008(7) 0.057(8) -0.001(8)
C3 0.062(12) 0.063(12) 0.066(11) -0.006(7) 0.041(9) 0.002(8)
O4 0.081(10) 0.073(10) 0.082(10) -0.008(7) 0.046(7) -0.009(7)
C4 0.077(12) 0.070(11) 0.071(12) 0.000(8) 0.042(8) -0.008(8)
O5 0.125(12) 0.127(13) 0.123(12) 0.001(8) 0.073(8) -0.003(8)
C5 0.123(13) 0.122(15) 0.125(14) -0.001(9) 0.075(8) -0.001(9)
O6 0.110(12) 0.118(13) 0.107(12) -0.003(8) 0.069(9) -0.009(8)
C6 0.099(15) 0.098(16) 0.100(15) 0.000(8) 0.059(11) -0.003(8)
O7 0.094(11) 0.082(10) 0.101(11) 0.009(8) 0.056(8) 0.011(7)
C7 0.077(12) 0.075(11) 0.080(12) -0.003(8) 0.046(8) 0.000(8)
O8 0.098(11) 0.116(12) 0.101(12) -0.004(8) 0.063(9) 0.002(8)
C8 0.082(12) 0.077(14) 0.074(13) 0.000(8) 0.045(10) 0.001(8)
O9 0.096(11) 0.087(11) 0.089(11) 0.003(7) 0.057(8) -0.013(8)
C9 0.082(13) 0.080(14) 0.077(13) -0.001(8) 0.048(10) -0.005(8)
O10 0.178(17) 0.175(17) 0.167(16) 0.005(8) 0.107(11) -0.009(9)
C10 0.17(2) 0.17(2) 0.170(18) 0.002(9) 0.106(13) -0.005(9)
O11 0.118(12) 0.111(11) 0.116(12) 0.011(8) 0.073(9) 0.001(8)
C11 0.112(15) 0.103(13) 0.102(14) 0.000(8) 0.063(10) 0.003(9)
C11P 0.16(2) 0.16(3) 0.17(2) -0.003(9) 0.100(16) 0.003(9)
O12 0.132(16) 0.121(15) 0.123(16) 0.000 0.077(11) 0.000
C12 0.125(18) 0.121(15) 0.120(18) 0.000 0.076(12) 0.000
C12P 0.131(19) 0.13(2) 0.127(19) -0.003(9) 0.080(13) 0.001(9)
C13P 0.112(17) 0.113(17) 0.112(17) -0.003(9) 0.069(12) 0.006(9)
C21 0.16(2) 0.17(3) 0.17(2) -0.001(9) 0.103(16) -0.001(9)
C22 0.119(18) 0.116(18) 0.120(18) 0.004(9) 0.070(12) -0.005(9)
C23 0.16(2) 0.16(2) 0.15(2) 0.004(9) 0.097(15) -0.009(9)
C31 0.125(19) 0.13(2) 0.130(19) 0.003(9) 0.080(13) 0.002(9)
C32 0.16(2) 0.16(2) 0.17(2) 0.001(9) 0.101(16) 0.000(9)
C33 0.108(17) 0.111(18) 0.114(17) 0.006(9) 0.065(12) -0.003(9)
C41 0.19(3) 0.19(3) 0.19(3) 0.002(9) 0.118(19) 0.000(9)
C42 0.18(3) 0.18(3) 0.18(3) 0.003(9) 0.111(17) -0.003(9)
C43 0.14(2) 0.13(2) 0.14(2) -0.001(9) 0.084(14) 0.000(9)
C51 0.106(17) 0.106(17) 0.106(16) -0.005(9) 0.064(11) -0.002(9)
C52 0.110(17) 0.108(17) 0.108(17) -0.003(9) 0.067(11) 0.005(9)
C53 0.116(18) 0.120(18) 0.116(18) 0.000(9) 0.073(12) 0.003(9)
C61 0.17(3) 0.17(3) 0.17(3) -0.002(9) 0.104(17) 0.006(9)
C63 0.24(4) 0.24(4) 0.24(4) 0.000(9) 0.15(2) -0.002(9)
C71 0.21(3) 0.21(3) 0.21(3) 0.003(9) 0.13(2) -0.002(9)
C72 0.17(3) 0.17(3) 0.17(3) 0.000(9) 0.107(17) -0.004(9)
C73 0.17(3) 0.17(3) 0.17(3) -0.001(9) 0.108(17) 0.000(9)
C81 0.12(2) 0.12(2) 0.12(2) -0.001(5) 0.075(15) 0.000(5)
C82 0.12(3) 0.12(3) 0.12(3) 0.000(6) 0.08(2) 0.001(6)
C83 0.17(3) 0.16(3) 0.16(3) 0.000(5) 0.103(17) 0.000(5)
C81' 0.12(2) 0.12(2) 0.12(2) -0.001(5) 0.076(15) 0.000(5)
C82' 0.17(3) 0.17(3) 0.17(3) 0.000(5) 0.103(17) -0.001(5)
C83' 0.16(3) 0.16(3) 0.16(3) 0.000(5) 0.102(17) 0.000(5)

loop_
_atom_type_symbol
_atom_type_description
_atom_type_scat_dispersion_real
_atom_type_scat_dispersion_imag
_atom_type_scat_source
C C 0.0033 0.0016 'International Tables Vol C Tables 4.2.6.8 and 6.1.1.4'
H H 0.0000 0.0000 'International Tables Vol C Tables 4.2.6.8 and 6.1.1.4'
O O 0.0106 0.0060 'International Tables Vol C Tables 4.2.6.8 and 6.1.1.4'
P P 0.1023 0.0942 'International Tables Vol C Tables 4.2.6.8 and 6.1.1.4'
Pd Pd -0.9988 1.0072 'International Tables Vol C Tables 4.2.6.8 and 6.1.1.4'

loop_
_geom_angle_atom_site_label_1
_geom_angle_atom_site_label_2
_geom_angle_atom_site_label_3
_geom_angle
_geom_angle_site_symmetry_1
_geom_angle_site_symmetry_3
_geom_angle_publ_flag
Pd12 Pd1 Pd12 118.20(17) 2_655 . ?
Pd12 Pd1 Pd4 62.41(8) 2_655 2_655 ?
Pd12 Pd1 Pd4 178.84(12) . 2_655 ?
Pd12 Pd1 Pd4 178.85(12) 2_655 . ?
Pd12 Pd1 Pd4 62.41(8) . . ?
Pd4 Pd1 Pd4 116.99(17) 2_655 . ?
Pd12 Pd1 Pd5 62.73(8) 2_655 2_655 ?
Pd12 Pd1 Pd5 117.21(10) . 2_655 ?
Pd4 Pd1 Pd5 63.91(8) 2_655 2_655 ?
Pd4 Pd1 Pd5 116.15(10) . 2_655 ?
Pd12 Pd1 Pd5 117.21(10) 2_655 . ?
Pd12 Pd1 Pd5 62.73(8) . . ?
Pd4 Pd1 Pd5 116.14(10) 2_655 . ?
Pd4 Pd1 Pd5 63.91(8) . . ?
Pd5 Pd1 Pd5 179.90(17) 2_655 . ?
Pd12 Pd1 Pd13 116.52(10) 2_655 . ?
Pd12 Pd1 Pd13 113.24(9) . . ?
Pd4 Pd1 Pd13 66.90(10) 2_655 . ?
Pd4 Pd1 Pd13 62.38(11) . . ?
Pd5 Pd1 Pd13 62.10(9) 2_655 . ?
Pd5 Pd1 Pd13 117.99(13) . . ?
Pd12 Pd1 Pd13 113.24(9) 2_655 2_655 ?
Pd12 Pd1 Pd13 116.52(10) . 2_655 ?
Pd4 Pd1 Pd13 62.38(11) 2_655 2_655 ?
Pd4 Pd1 Pd13 66.90(10) . 2_655 ?
Pd5 Pd1 Pd13 117.99(13) 2_655 2_655 ?
Pd5 Pd1 Pd13 62.10(9) . 2_655 ?
Pd13 Pd1 Pd13 70.04(15) . 2_655 ?
Pd12 Pd1 Pd2 63.58(10) 2_655 . ?
Pd12 Pd1 Pd2 63.27(10) . . ?
Pd4 Pd1 Pd2 116.69(9) 2_655 . ?
Pd4 Pd1 Pd2 117.46(9) . . ?
Pd5 Pd1 Pd2 114.59(12) 2_655 . ?
Pd5 Pd1 Pd2 65.31(8) . . ?
Pd13 Pd1 Pd2 174.12(10) . . ?
Pd13 Pd1 Pd2 115.60(8) 2_655 . ?
Pd12 Pd1 Pd2 63.27(10) 2_655 2_655 ?
Pd12 Pd1 Pd2 63.58(10) . 2_655 ?
Pd4 Pd1 Pd2 117.47(9) 2_655 2_655 ?
Pd4 Pd1 Pd2 116.69(9) . 2_655 ?
Pd5 Pd1 Pd2 65.31(8) 2_655 2_655 ?
Pd5 Pd1 Pd2 114.60(12) . 2_655 ?
Pd13 Pd1 Pd2 115.60(8) . 2_655 ?
Pd13 Pd1 Pd2 174.12(10) 2_655 2_655 ?
Pd2 Pd1 Pd2 58.83(12) . 2_655 ?
Pd12 Pd1 Pd3 114.83(10) 2_655 2_655 ?
Pd12 Pd1 Pd3 60.94(8) . 2_655 ?
Pd4 Pd1 Pd3 119.86(10) 2_655 2_655 ?
Pd4 Pd1 Pd3 64.48(8) . 2_655 ?
Pd5 Pd1 Pd3 64.22(8) 2_655 2_655 ?
Pd5 Pd1 Pd3 115.78(8) . 2_655 ?
Pd13 Pd1 Pd3 63.34(8) . 2_655 ?
Pd13 Pd1 Pd3 123.64(12) 2_655 2_655 ?
Pd2 Pd1 Pd3 111.01(11) . 2_655 ?
Pd2 Pd1 Pd3 61.94(8) 2_655 2_655 ?
Pd12 Pd1 Pd3 60.93(8) 2_655 . ?
Pd12 Pd1 Pd3 114.82(10) . . ?
Pd4 Pd1 Pd3 64.48(8) 2_655 . ?
Pd4 Pd1 Pd3 119.86(10) . . ?
Pd5 Pd1 Pd3 115.78(8) 2_655 . ?
Pd5 Pd1 Pd3 64.22(8) . . ?
Pd13 Pd1 Pd3 123.63(12) . . ?
Pd13 Pd1 Pd3 63.34(8) 2_655 . ?
Pd2 Pd1 Pd3 61.94(8) . . ?
Pd2 Pd1 Pd3 111.01(11) 2_655 . ?
Pd3 Pd1 Pd3 172.63(17) 2_655 . ?
Pd2 Pd2 Pd14 164.94(14) 2_655 . ?
Pd2 Pd2 Pd1 60.58(6) 2_655 . ?
Pd14 Pd2 Pd1 110.97(10) . . ?
Pd2 Pd2 Pd12 61.20(10) 2_655 . ?
Pd14 Pd2 Pd12 103.78(12) . . ?
Pd1 Pd2 Pd12 54.55(7) . . ?
Pd2 Pd2 Pd12 60.75(10) 2_655 2_655 ?
Pd14 Pd2 Pd12 126.38(11) . 2_655 ?
Pd1 Pd2 Pd12 54.41(7) . 2_655 ?
Pd12 Pd2 Pd12 102.68(11) . 2_655 ?
Pd2 Pd2 Pd6 63.65(9) 2_655 . ?
Pd14 Pd2 Pd6 110.06(12) . . ?
Pd1 Pd2 Pd6 104.87(9) . . ?
Pd12 Pd2 Pd6 56.23(9) . . ?
Pd12 Pd2 Pd6 123.45(12) 2_655 . ?
Pd2 Pd2 Pd15 136.80(12) 2_655 . ?
Pd14 Pd2 Pd15 57.62(9) . . ?
Pd1 Pd2 Pd15 144.41(11) . . ?
Pd12 Pd2 Pd15 154.60(14) . . ?
Pd12 Pd2 Pd15 102.52(11) 2_655 . ?
Pd6 Pd2 Pd15 110.70(11) . . ?
Pd2 Pd2 Pd16 90.02(7) 2_655 . ?
Pd14 Pd2 Pd16 98.10(11) . . ?
Pd1 Pd2 Pd16 150.54(11) . . ?
Pd12 Pd2 Pd16 114.90(11) . . ?
Pd12 Pd2 Pd16 111.45(12) 2_655 . ?
Pd6 Pd2 Pd16 58.67(9) . . ?
Pd15 Pd2 Pd16 57.47(8) . . ?
Pd2 Pd2 Pd3 110.74(11) 2_655 . ?
Pd14 Pd2 Pd3 70.78(10) . . ?
Pd1 Pd2 Pd3 59.86(8) . . ?
Pd12 Pd2 Pd3 105.85(10) . . ?
Pd12 Pd2 Pd3 57.43(9) 2_655 . ?
Pd6 Pd2 Pd3 162.05(12) . . ?
Pd15 Pd2 Pd3 85.21(10) . . ?
Pd16 Pd2 Pd3 139.24(11) . . ?
Pd2 Pd2 Pd6 59.88(10) 2_655 2_655 ?
Pd14 Pd2 Pd6 135.07(11) . 2_655 ?
Pd1 Pd2 Pd6 102.22(10) . 2_655 ?
Pd12 Pd2 Pd6 120.19(11) . 2_655 ?
Pd12 Pd2 Pd6 54.98(9) 2_655 2_655 ?
Pd6 Pd2 Pd6 88.80(12) . 2_655 ?
Pd15 Pd2 Pd6 77.72(9) . 2_655 ?
Pd16 Pd2 Pd6 56.69(9) . 2_655 ?
Pd3 Pd2 Pd6 103.15(11) . 2_655 ?
Pd2 Pd2 Pd5 108.78(9) 2_655 . ?
Pd14 Pd2 Pd5 58.14(9) . . ?
Pd1 Pd2 Pd5 56.66(7) . . ?
Pd12 Pd2 Pd5 56.94(8) . . ?
Pd12 Pd2 Pd5 102.53(10) 2_655 . ?
Pd6 Pd2 Pd5 103.89(10) . . ?
Pd15 Pd2 Pd5 113.88(11) . . ?
Pd16 Pd2 Pd5 145.96(13) . . ?
Pd3 Pd2 Pd5 60.60(8) . . ?
Pd6 Pd2 Pd5 157.31(12) 2_655 . ?
Pd2 Pd2 Pd10 109.81(13) 2_655 . ?
Pd14 Pd2 Pd10 57.62(9) . . ?
Pd1 Pd2 Pd10 100.06(9) . . ?
Pd12 Pd2 Pd10 55.30(9) . . ?
Pd12 Pd2 Pd10 154.47(11) 2_655 . ?
Pd6 Pd2 Pd10 58.40(9) . . ?
Pd15 Pd2 Pd10 99.45(11) . . ?
Pd16 Pd2 Pd10 91.30(11) . . ?
Pd3 Pd2 Pd10 112.24(11) . . ?
Pd6 Pd2 Pd10 144.20(11) 2_655 . ?
Pd5 Pd2 Pd10 56.05(9) . . ?
C4 Pd3 Pd17 57.4(11) . . ?
C4 Pd3 Pd12 141.4(11) . 2_655 ?
Pd17 Pd3 Pd12 160.79(12) . 2_655 ?
C4 Pd3 Pd18 48.9(11) . . ?
Pd17 Pd3 Pd18 64.18(10) . . ?
Pd12 Pd3 Pd18 122.10(12) 2_655 . ?
C4 Pd3 Pd1 155.9(11) . . ?
Pd17 Pd3 Pd1 109.64(10) . . ?
Pd12 Pd3 Pd1 54.69(8) 2_655 . ?
Pd18 Pd3 Pd1 148.71(13) . . ?
C4 Pd3 Pd7 95.5(11) . 2_655 ?
Pd17 Pd3 Pd7 129.26(13) . 2_655 ?
Pd12 Pd3 Pd7 57.03(9) 2_655 2_655 ?
Pd18 Pd3 Pd7 66.01(10) . 2_655 ?
Pd1 Pd3 Pd7 107.55(11) . 2_655 ?
C4 Pd3 Pd2 140.4(11) . . ?
Pd17 Pd3 Pd2 103.22(12) . . ?
Pd12 Pd3 Pd2 60.06(9) 2_655 . ?
Pd18 Pd3 Pd2 92.25(11) . . ?
Pd1 Pd3 Pd2 58.20(9) . . ?
Pd7 Pd3 Pd2 69.54(9) 2_655 . ?
C4 Pd3 Pd13 99.1(11) . 2_655 ?
Pd17 Pd3 Pd13 71.74(10) . 2_655 ?
Pd12 Pd3 Pd13 102.71(11) 2_655 2_655 ?
Pd18 Pd3 Pd13 134.89(13) . 2_655 ?
Pd1 Pd3 Pd13 56.86(10) . 2_655 ?
Pd7 Pd3 Pd13 158.93(14) 2_655 2_655 ?
Pd2 Pd3 Pd13 107.00(10) . 2_655 ?
C4 Pd3 Pd4 113.2(11) . 2_655 ?
Pd17 Pd3 Pd4 126.46(12) . 2_655 ?
Pd12 Pd3 Pd4 57.06(9) 2_655 2_655 ?
Pd18 Pd3 Pd4 154.15(13) . 2_655 ?
Pd1 Pd3 Pd4 55.49(8) . 2_655 ?
Pd7 Pd3 Pd4 102.88(12) 2_655 2_655 ?
Pd2 Pd3 Pd4 105.95(10) . 2_655 ?
Pd13 Pd3 Pd4 57.25(10) 2_655 2_655 ?
C4 Pd3 Pd5 113.7(11) . . ?
Pd17 Pd3 Pd5 56.32(9) . . ?
Pd12 Pd3 Pd5 104.92(10) 2_655 . ?
Pd18 Pd3 Pd5 102.31(12) . . ?
Pd1 Pd3 Pd5 56.40(7) . . ?
Pd7 Pd3 Pd5 128.98(12) 2_655 . ?
Pd2 Pd3 Pd5 61.22(8) . . ?
Pd13 Pd3 Pd5 57.39(9) 2_655 . ?
Pd4 Pd3 Pd5 102.53(10) 2_655 . ?
C4 Pd3 Pd8 85.2(11) . 2_655 ?
Pd17 Pd3 Pd8 141.11(12) . 2_655 ?
Pd12 Pd3 Pd8 57.97(9) 2_655 2_655 ?
Pd18 Pd3 Pd8 100.51(11) . 2_655 ?
Pd1 Pd3 Pd8 100.82(10) . 2_655 ?
Pd7 Pd3 Pd8 58.08(10) 2_655 2_655 ?
Pd2 Pd3 Pd8 113.34(11) . 2_655 ?
Pd13 Pd3 Pd8 107.97(12) 2_655 2_655 ?
Pd4 Pd3 Pd8 55.66(9) 2_655 2_655 ?
Pd5 Pd3 Pd8 156.70(12) . 2_655 ?
C4 Pd3 Pd14 91.6(11) . . ?
Pd17 Pd3 Pd14 55.71(9) . . ?
Pd12 Pd3 Pd14 111.29(11) 2_655 . ?
Pd18 Pd3 Pd14 53.78(9) . . ?
Pd1 Pd3 Pd14 96.46(9) . . ?
Pd7 Pd3 Pd14 87.12(10) 2_655 . ?
Pd2 Pd3 Pd14 52.59(8) . . ?
Pd13 Pd3 Pd14 107.55(11) 2_655 . ?
Pd4 Pd3 Pd14 151.83(10) 2_655 . ?
Pd5 Pd3 Pd14 52.96(8) . . ?
Pd8 Pd3 Pd14 144.40(11) 2_655 . ?
C7 Pd4 C1 114(2) . . ?
C7 Pd4 Pd1 99.3(12) . . ?
C1 Pd4 Pd1 146.8(17) . . ?
C7 Pd4 Pd12 143.3(12) . . ?
C1 Pd4 Pd12 95.4(18) . . ?
Pd1 Pd4 Pd12 56.44(10) . . ?
C7 Pd4 Pd8 114.3(11) . . ?
C1 Pd4 Pd8 60.1(17) . . ?
Pd1 Pd4 Pd8 110.25(12) . . ?
Pd12 Pd4 Pd8 60.86(10) . . ?
C7 Pd4 Pd13 40.6(12) . . ?
C1 Pd4 Pd13 153.4(17) . . ?
Pd1 Pd4 Pd13 59.67(9) . . ?
Pd12 Pd4 Pd13 106.20(13) . . ?
Pd8 Pd4 Pd13 117.75(14) . . ?
C7 Pd4 Pd5 135.8(11) . . ?
C1 Pd4 Pd5 92.9(16) . . ?
Pd1 Pd4 Pd5 58.83(8) . . ?
Pd12 Pd4 Pd5 59.07(9) . . ?
Pd8 Pd4 Pd5 109.57(12) . . ?
Pd13 Pd4 Pd5 111.31(11) . . ?
C7 Pd4 Pd9 153.8(12) . . ?
C1 Pd4 Pd9 40.5(17) . . ?
Pd1 Pd4 Pd9 106.34(11) . . ?
Pd12 Pd4 Pd9 60.20(10) . . ?
Pd8 Pd4 Pd9 61.60(10) . . ?
Pd13 Pd4 Pd9 165.59(13) . . ?
Pd5 Pd4 Pd9 58.78(9) . . ?
C7 Pd4 Pd3 87.0(11) . 2_655 ?
C1 Pd4 Pd3 122.8(16) . 2_655 ?
Pd1 Pd4 Pd3 60.03(8) . 2_655 ?
Pd12 Pd4 Pd3 57.69(9) . 2_655 ?
Pd8 Pd4 Pd3 62.81(10) . 2_655 ?
Pd13 Pd4 Pd3 60.98(10) . 2_655 ?
Pd5 Pd4 Pd3 108.20(11) . 2_655 ?
Pd9 Pd4 Pd3 110.27(12) . 2_655 ?
C7 Pd4 Pd13 78.2(11) . 2_655 ?
C1 Pd4 Pd13 124.4(16) . 2_655 ?
Pd1 Pd4 Pd13 57.35(9) . 2_655 ?
Pd12 Pd4 Pd13 104.03(11) . 2_655 ?
Pd8 Pd4 Pd13 164.85(12) . 2_655 ?
Pd13 Pd4 Pd13 65.50(12) . 2_655 ?
Pd5 Pd4 Pd13 57.53(9) . 2_655 ?
Pd9 Pd4 Pd13 111.23(12) . 2_655 ?
Pd3 Pd4 Pd13 111.45(12) 2_655 2_655 ?
C8 Pd5 Pd17 49.3(12) . . ?
C8 Pd5 Pd1 155.0(12) . . ?
Pd17 Pd5 Pd1 113.72(11) . . ?
C8 Pd5 Pd12 146.6(12) . . ?
Pd17 Pd5 Pd12 160.13(13) . . ?
Pd1 Pd5 Pd12 55.49(9) . . ?
C8 Pd5 Pd14 79.1(12) . . ?
Pd17 Pd5 Pd14 62.40(9) . . ?
Pd1 Pd5 Pd14 110.95(12) . . ?
Pd12 Pd5 Pd14 103.86(11) . . ?
C8 Pd5 Pd10 98.9(12) . . ?
Pd17 Pd5 Pd10 117.75(12) . . ?
Pd1 Pd5 Pd10 105.93(12) . . ?
Pd12 Pd5 Pd10 57.92(9) . . ?
Pd14 Pd5 Pd10 59.43(9) . . ?
C8 Pd5 Pd9 87.8(12) . . ?
Pd17 Pd5 Pd9 137.13(14) . . ?
Pd1 Pd5 Pd9 106.66(10) . . ?
Pd12 Pd5 Pd9 60.48(10) . . ?
Pd14 Pd5 Pd9 115.58(13) . . ?
Pd10 Pd5 Pd9 61.02(10) . . ?
C8 Pd5 Pd13 96.3(12) . 2_655 ?
Pd17 Pd5 Pd13 73.92(11) . 2_655 ?
Pd1 Pd5 Pd13 59.01(11) . 2_655 ?
Pd12 Pd5 Pd13 107.61(12) . 2_655 ?
Pd14 Pd5 Pd13 125.75(12) . 2_655 ?
Pd10 Pd5 Pd13 164.73(14) . 2_655 ?
Pd9 Pd5 Pd13 118.24(12) . 2_655 ?
C8 Pd5 Pd4 117.8(12) . . ?
Pd17 Pd5 Pd4 134.03(13) . . ?
Pd1 Pd5 Pd4 57.26(9) . . ?
Pd12 Pd5 Pd4 57.75(9) . . ?
Pd14 Pd5 Pd4 161.27(13) . . ?
Pd10 Pd5 Pd4 107.47(11) . . ?
Pd9 Pd5 Pd4 60.73(10) . . ?
Pd13 Pd5 Pd4 63.38(10) 2_655 . ?
C8 Pd5 Pd3 106.9(12) . . ?
Pd17 Pd5 Pd3 57.67(9) . . ?
Pd1 Pd5 Pd3 59.39(8) . . ?
Pd12 Pd5 Pd3 105.08(11) . . ?
Pd14 Pd5 Pd3 69.12(10) . . ?
Pd10 Pd5 Pd3 115.64(11) . . ?
Pd9 Pd5 Pd3 165.20(13) . . ?
Pd13 Pd5 Pd3 60.69(9) 2_655 . ?
Pd4 Pd5 Pd3 109.97(12) . . ?
C8 Pd5 Pd2 135.9(12) . . ?
Pd17 Pd5 Pd2 101.88(10) . . ?
Pd1 Pd5 Pd2 58.03(10) . . ?
Pd12 Pd5 Pd2 58.42(8) . . ?
Pd14 Pd5 Pd2 56.76(9) . . ?
Pd10 Pd5 Pd2 62.19(9) . . ?
Pd9 Pd5 Pd2 111.45(11) . . ?
Pd13 Pd5 Pd2 107.19(12) 2_655 . ?
Pd4 Pd5 Pd2 106.11(11) . . ?
Pd3 Pd5 Pd2 58.18(8) . . ?
C9 Pd6 Pd12 138.7(12) . . ?
C9 Pd6 Pd20 48.4(12) . . ?
Pd12 Pd6 Pd20 118.57(12) . . ?
C9 Pd6 Pd16 91.7(12) . 2_655 ?
Pd12 Pd6 Pd16 120.68(13) . 2_655 ?
Pd20 Pd6 Pd16 66.78(11) . 2_655 ?
C9 Pd6 Pd16 94.8(11) . . ?
Pd12 Pd6 Pd16 122.89(12) . . ?
Pd20 Pd6 Pd16 112.00(12) . . ?
Pd16 Pd6 Pd16 59.03(11) 2_655 . ?
C9 Pd6 Pd2 150.3(11) . . ?
Pd12 Pd6 Pd2 61.39(9) . . ?
Pd20 Pd6 Pd2 153.88(14) . . ?
Pd16 Pd6 Pd2 90.38(11) 2_655 . ?
Pd16 Pd6 Pd2 61.50(9) . . ?
C9 Pd6 Pd10 105.2(12) . . ?
Pd12 Pd6 Pd10 58.54(10) . . ?
Pd20 Pd6 Pd10 141.17(14) . . ?
Pd16 Pd6 Pd10 151.42(12) 2_655 . ?
Pd16 Pd6 Pd10 96.12(10) . . ?
Pd2 Pd6 Pd10 63.55(9) . . ?
C9 Pd6 Pd2 146.0(12) . 2_655 ?
Pd12 Pd6 Pd2 60.30(10) . 2_655 ?
Pd20 Pd6 Pd2 99.49(12) . 2_655 ?
Pd16 Pd6 Pd2 60.65(9) 2_655 2_655 ?
Pd16 Pd6 Pd2 87.58(11) . 2_655 ?
Pd2 Pd6 Pd2 56.48(10) . 2_655 ?
Pd10 Pd6 Pd2 108.23(11) . 2_655 ?
C9 Pd6 Pd11 80.7(12) . . ?
Pd12 Pd6 Pd11 58.22(10) . . ?
Pd20 Pd6 Pd11 86.04(11) . . ?
Pd16 Pd6 Pd11 148.55(12) 2_655 . ?
Pd16 Pd6 Pd11 151.49(13) . . ?
Pd2 Pd6 Pd11 111.18(11) . . ?
Pd10 Pd6 Pd11 58.81(9) . . ?
Pd2 Pd6 Pd11 111.89(11) 2_655 . ?
C9 Pd6 Pd7 98.5(11) . . ?
Pd12 Pd6 Pd7 56.78(9) . . ?
Pd20 Pd6 Pd7 61.86(10) . . ?
Pd16 Pd6 Pd7 95.67(11) 2_655 . ?
Pd16 Pd6 Pd7 151.84(14) . . ?
Pd2 Pd6 Pd7 110.76(11) . . ?
Pd10 Pd6 Pd7 104.16(11) . . ?
Pd2 Pd6 Pd7 67.75(9) 2_655 . ?
Pd11 Pd6 Pd7 55.98(9) . . ?
C5 Pd7 Pd12 101.2(16) . . ?
C5 Pd7 Pd15 145.9(16) . 2_655 ?
Pd12 Pd7 Pd15 110.92(12) . 2_655 ?
C5 Pd7 Pd11 68.0(16) . . ?
Pd12 Pd7 Pd11 60.22(10) . . ?
Pd15 Pd7 Pd11 138.93(14) 2_655 . ?
C5 Pd7 Pd8 44.7(16) . . ?
Pd12 Pd7 Pd8 60.40(10) . . ?
Pd15 Pd7 Pd8 151.06(14) 2_655 . ?
Pd11 Pd7 Pd8 64.11(11) . . ?
C5 Pd7 Pd3 98.5(16) . 2_655 ?
Pd12 Pd7 Pd3 59.11(9) . 2_655 ?
Pd15 Pd7 Pd3 88.62(12) 2_655 2_655 ?
Pd11 Pd7 Pd3 112.83(13) . 2_655 ?
Pd8 Pd7 Pd3 62.95(10) . 2_655 ?
C5 Pd7 Pd20 119.4(16) . . ?
Pd12 Pd7 Pd20 111.30(12) . . ?
Pd15 Pd7 Pd20 59.13(10) 2_655 . ?
Pd11 Pd7 Pd20 85.60(12) . . ?
Pd8 Pd7 Pd20 148.99(15) . . ?
Pd3 Pd7 Pd20 142.06(14) 2_655 . ?
C5 Pd7 Pd6 129.6(16) . . ?
Pd12 Pd7 Pd6 56.05(9) . . ?
Pd15 Pd7 Pd6 79.97(11) 2_655 . ?
Pd11 Pd7 Pd6 61.71(10) . . ?
Pd8 Pd7 Pd6 110.21(12) . . ?
Pd3 Pd7 Pd6 103.11(10) 2_655 . ?
Pd20 Pd7 Pd6 55.31(9) . . ?
C5 Pd7 Pd18 97.2(16) . 2_655 ?
Pd12 Pd7 Pd18 113.74(12) . 2_655 ?
Pd15 Pd7 Pd18 59.85(10) 2_655 2_655 ?
Pd11 Pd7 Pd18 160.73(14) . 2_655 ?
Pd8 Pd7 Pd18 96.76(12) . 2_655 ?
Pd3 Pd7 Pd18 55.43(9) 2_655 2_655 ?
Pd20 Pd7 Pd18 113.04(13) . 2_655 ?
Pd6 Pd7 Pd18 132.47(13) . 2_655 ?
C5 Pd8 P3 96.9(16) . . ?
C5 Pd8 C1 156(2) . . ?
P3 Pd8 C1 84.6(14) . . ?
C5 Pd8 Pd4 151.4(16) . . ?
P3 Pd8 Pd4 107.5(4) . . ?
C1 Pd8 Pd4 44.7(13) . . ?
C5 Pd8 Pd12 96.6(16) . . ?
P3 Pd8 Pd12 166.3(4) . . ?
C1 Pd8 Pd12 84.2(14) . . ?
Pd4 Pd8 Pd12 58.77(9) . . ?
C5 Pd8 Pd7 43.2(16) . . ?
P3 Pd8 Pd7 134.7(4) . . ?
C1 Pd8 Pd7 140.7(14) . . ?
Pd4 Pd8 Pd7 108.33(12) . . ?
Pd12 Pd8 Pd7 56.93(9) . . ?
C5 Pd8 Pd9 121.4(15) . . ?
P3 Pd8 Pd9 114.8(4) . . ?
C1 Pd8 Pd9 40.0(13) . . ?
Pd4 Pd8 Pd9 61.11(10) . . ?
Pd12 Pd8 Pd9 59.40(10) . . ?
Pd7 Pd8 Pd9 106.36(12) . . ?
C5 Pd8 Pd11 62.7(15) . . ?
P3 Pd8 Pd11 133.5(4) . . ?
C1 Pd8 Pd11 99.2(13) . . ?
Pd4 Pd8 Pd11 107.10(11) . . ?
Pd12 Pd8 Pd11 56.55(9) . . ?
Pd7 Pd8 Pd11 56.69(10) . . ?
Pd9 Pd8 Pd11 59.57(10) . . ?
C5 Pd8 Pd3 93.7(16) . 2_655 ?
P3 Pd8 Pd3 119.6(4) . 2_655 ?
C1 Pd8 Pd3 106.2(13) . 2_655 ?
Pd4 Pd8 Pd3 61.54(10) . 2_655 ?
Pd12 Pd8 Pd3 56.70(9) . 2_655 ?
Pd7 Pd8 Pd3 58.97(10) . 2_655 ?
Pd9 Pd8 Pd3 108.93(11) . 2_655 ?
Pd11 Pd8 Pd3 103.95(11) . 2_655 ?
C1 Pd9 P1 100.3(18) . . ?
C1 Pd9 Pd12 95.7(18) . . ?
P1 Pd9 Pd12 163.9(4) . . ?
C1 Pd9 Pd5 97.5(17) . . ?
P1 Pd9 Pd5 119.6(3) . . ?
Pd12 Pd9 Pd5 58.68(9) . . ?
C1 Pd9 Pd10 149.8(18) . . ?
P1 Pd9 Pd10 107.8(3) . . ?
Pd12 Pd9 Pd10 56.75(10) . . ?
Pd5 Pd9 Pd10 59.15(9) . . ?
C1 Pd9 Pd4 44.0(18) . . ?
P1 Pd9 Pd4 137.9(4) . . ?
Pd12 Pd9 Pd4 57.13(10) . . ?
Pd5 Pd9 Pd4 60.49(10) . . ?
Pd10 Pd9 Pd4 105.86(12) . . ?
C1 Pd9 Pd8 58.1(18) . . ?
P1 Pd9 Pd8 130.9(3) . . ?
Pd12 Pd9 Pd8 58.32(10) . . ?
Pd5 Pd9 Pd8 107.45(13) . . ?
Pd10 Pd9 Pd8 107.83(13) . . ?
Pd4 Pd9 Pd8 57.29(10) . . ?
C1 Pd9 Pd11 119.2(18) . . ?
P1 Pd9 Pd11 113.0(3) . . ?
Pd12 Pd9 Pd11 56.94(10) . . ?
Pd5 Pd9 Pd11 106.90(12) . . ?
Pd10 Pd9 Pd11 58.91(9) . . ?
Pd4 Pd9 Pd11 105.75(13) . . ?
Pd8 Pd9 Pd11 61.63(10) . . ?
C6 Pd10 C2 103.0(16) . . ?
C6 Pd10 Pd12 100.3(13) . . ?
C2 Pd10 Pd12 155.1(8) . . ?
C6 Pd10 Pd14 148.6(13) . . ?
C2 Pd10 Pd14 49.1(8) . . ?
Pd12 Pd10 Pd14 106.11(12) . . ?
C6 Pd10 Pd5 123.4(13) . . ?
C2 Pd10 Pd5 99.0(8) . . ?
Pd12 Pd10 Pd5 60.27(9) . . ?
Pd14 Pd10 Pd5 60.01(9) . . ?
C6 Pd10 Pd19 114.3(13) . . ?
C2 Pd10 Pd19 49.3(8) . . ?
Pd12 Pd10 Pd19 126.16(14) . . ?
Pd14 Pd10 Pd19 61.75(9) . . ?
Pd5 Pd10 Pd19 119.57(12) . . ?
C6 Pd10 Pd11 45.3(13) . . ?
C2 Pd10 Pd11 145.8(8) . . ?
Pd12 Pd10 Pd11 59.12(9) . . ?
Pd14 Pd10 Pd11 165.04(14) . . ?
Pd5 Pd10 Pd11 109.63(11) . . ?
Pd19 Pd10 Pd11 123.41(13) . . ?
C6 Pd10 Pd6 99.3(13) . . ?
C2 Pd10 Pd6 126.0(8) . . ?
Pd12 Pd10 Pd6 57.29(10) . . ?
Pd14 Pd10 Pd6 109.00(12) . . ?
Pd5 Pd10 Pd6 108.26(12) . . ?
Pd19 Pd10 Pd6 76.69(10) . . ?
Pd11 Pd10 Pd6 62.24(10) . . ?
C6 Pd10 Pd9 64.5(13) . . ?
C2 Pd10 Pd9 123.2(8) . . ?
Pd12 Pd10 Pd9 60.81(10) . . ?
Pd14 Pd10 Pd9 115.03(12) . . ?
Pd5 Pd10 Pd9 59.84(9) . . ?
Pd19 Pd10 Pd9 172.45(14) . . ?
Pd11 Pd10 Pd9 61.61(10) . . ?
Pd6 Pd10 Pd9 110.81(12) . . ?
C6 Pd10 Pd2 154.6(13) . . ?
C2 Pd10 Pd2 100.2(8) . . ?
Pd12 Pd10 Pd2 58.92(9) . . ?
Pd14 Pd10 Pd2 56.77(9) . . ?
Pd5 Pd10 Pd2 61.77(9) . . ?
Pd19 Pd10 Pd2 74.26(10) . . ?
Pd11 Pd10 Pd2 109.51(12) . . ?
Pd6 Pd10 Pd2 58.06(9) . . ?
Pd9 Pd10 Pd2 110.17(12) . . ?
C6 Pd11 P2 95.4(14) . . ?
C6 Pd11 Pd12 99.9(14) . . ?
P2 Pd11 Pd12 164.7(3) . . ?
C6 Pd11 Pd7 155.6(13) . . ?
P2 Pd11 Pd7 106.7(3) . . ?
Pd12 Pd11 Pd7 58.37(10) . . ?
C6 Pd11 Pd10 46.2(13) . . ?
P2 Pd11 Pd10 136.6(3) . . ?
Pd12 Pd11 Pd10 57.81(9) . . ?
Pd7 Pd11 Pd10 109.39(12) . . ?
C6 Pd11 Pd9 63.4(13) . . ?
P2 Pd11 Pd9 128.7(4) . . ?
Pd12 Pd11 Pd9 59.62(10) . . ?
Pd7 Pd11 Pd9 107.79(13) . . ?
Pd10 Pd11 Pd9 59.49(9) . . ?
C6 Pd11 Pd6 97.2(13) . . ?
P2 Pd11 Pd6 122.8(4) . . ?
Pd12 Pd11 Pd6 55.78(9) . . ?
Pd7 Pd11 Pd6 62.31(10) . . ?
Pd10 Pd11 Pd6 58.95(9) . . ?
Pd9 Pd11 Pd6 106.55(11) . . ?
C6 Pd11 Pd8 121.4(13) . . ?
P2 Pd11 Pd8 112.8(3) . . ?
Pd12 Pd11 Pd8 58.12(9) . . ?
Pd7 Pd11 Pd8 59.20(11) . . ?
Pd10 Pd11 Pd8 106.05(11) . . ?
Pd9 Pd11 Pd8 58.80(10) . . ?
Pd6 Pd11 Pd8 107.00(12) . . ?
Pd1 Pd12 Pd6 116.97(13) . . ?
Pd1 Pd12 Pd7 122.54(13) . . ?
Pd6 Pd12 Pd7 67.17(10) . . ?
Pd1 Pd12 Pd10 114.62(10) . . ?
Pd6 Pd12 Pd10 64.17(10) . . ?
Pd7 Pd12 Pd10 116.59(12) . . ?
Pd1 Pd12 Pd4 61.14(10) . . ?
Pd6 Pd12 Pd4 177.83(14) . . ?
Pd7 Pd12 Pd4 114.61(12) . . ?
Pd10 Pd12 Pd4 115.31(13) . . ?
Pd1 Pd12 Pd11 175.50(15) . . ?
Pd6 Pd12 Pd11 66.00(11) . . ?
Pd7 Pd12 Pd11 61.41(10) . . ?
Pd10 Pd12 Pd11 63.08(10) . . ?
Pd4 Pd12 Pd11 115.81(13) . . ?
Pd1 Pd12 Pd3 64.37(8) . 2_655 ?
Pd6 Pd12 Pd3 115.22(13) . 2_655 ?
Pd7 Pd12 Pd3 63.87(10) . 2_655 ?
Pd10 Pd12 Pd3 178.57(13) . 2_655 ?
Pd4 Pd12 Pd3 65.26(10) . 2_655 ?
Pd11 Pd12 Pd3 118.01(12) . 2_655 ?
Pd1 Pd12 Pd5 61.77(8) . . ?
Pd6 Pd12 Pd5 115.18(12) . . ?
Pd7 Pd12 Pd5 174.19(14) . . ?
Pd10 Pd12 Pd5 61.81(10) . . ?
Pd4 Pd12 Pd5 63.18(10) . . ?
Pd11 Pd12 Pd5 114.13(14) . . ?
Pd3 Pd12 Pd5 117.88(12) 2_655 . ?
Pd1 Pd12 Pd8 113.88(12) . . ?
Pd6 Pd12 Pd8 121.81(12) . . ?
Pd7 Pd12 Pd8 62.67(11) . . ?
Pd10 Pd12 Pd8 116.10(14) . . ?
Pd4 Pd12 Pd8 60.36(10) . . ?
Pd11 Pd12 Pd8 65.32(10) . . ?
Pd3 Pd12 Pd8 65.33(10) 2_655 . ?
Pd5 Pd12 Pd8 112.50(13) . . ?
Pd1 Pd12 Pd2 62.18(9) . . ?
Pd6 Pd12 Pd2 62.37(9) . . ?
Pd7 Pd12 Pd2 120.38(13) . . ?
Pd10 Pd12 Pd2 65.77(10) . . ?
Pd4 Pd12 Pd2 115.46(11) . . ?
Pd11 Pd12 Pd2 118.47(12) . . ?
Pd3 Pd12 Pd2 112.80(12) 2_655 . ?
Pd5 Pd12 Pd2 64.63(9) . . ?
Pd8 Pd12 Pd2 175.76(13) . . ?
Pd1 Pd12 Pd9 112.13(12) . . ?
Pd6 Pd12 Pd9 118.06(14) . . ?
Pd7 Pd12 Pd9 113.35(12) . . ?
Pd10 Pd12 Pd9 62.44(11) . . ?
Pd4 Pd12 Pd9 62.67(11) . . ?
Pd11 Pd12 Pd9 63.44(11) . . ?
Pd3 Pd12 Pd9 118.77(12) 2_655 . ?
Pd5 Pd12 Pd9 60.84(10) . . ?
Pd8 Pd12 Pd9 62.28(11) . . ?
Pd2 Pd12 Pd9 117.07(12) . . ?
Pd1 Pd12 Pd2 62.00(10) . 2_655 ?
Pd6 Pd12 Pd2 64.72(10) . 2_655 ?
Pd7 Pd12 Pd2 73.22(11) . 2_655 ?
Pd10 Pd12 Pd2 116.20(12) . 2_655 ?
Pd4 Pd12 Pd2 114.32(13) . 2_655 ?
Pd11 Pd12 Pd2 122.36(13) . 2_655 ?
Pd3 Pd12 Pd2 62.50(10) 2_655 2_655 ?
Pd5 Pd12 Pd2 112.58(11) . 2_655 ?
Pd8 Pd12 Pd2 122.18(13) . 2_655 ?
Pd2 Pd12 Pd2 58.06(10) . 2_655 ?
Pd9 Pd12 Pd2 173.35(12) . 2_655 ?
C7 Pd13 P4 98.1(13) . . ?
C7 Pd13 Pd1 101.2(12) . . ?
P4 Pd13 Pd1 156.5(3) . . ?
C7 Pd13 Pd4 44.3(12) . . ?
P4 Pd13 Pd4 142.3(3) . . ?
Pd1 Pd13 Pd4 57.94(8) . . ?
C7 Pd13 Pd5 150.9(12) . 2_655 ?
P4 Pd13 Pd5 107.2(3) . 2_655 ?
Pd1 Pd13 Pd5 58.89(8) . 2_655 ?
Pd4 Pd13 Pd5 109.58(11) . 2_655 ?
C7 Pd13 Pd3 90.2(12) . 2_655 ?
P4 Pd13 Pd3 133.8(3) . 2_655 ?
Pd1 Pd13 Pd3 59.80(8) . 2_655 ?
Pd4 Pd13 Pd3 61.77(10) . 2_655 ?
Pd5 Pd13 Pd3 61.92(9) 2_655 2_655 ?
C7 Pd13 Pd4 130.1(12) . 2_655 ?
P4 Pd13 Pd4 101.2(3) . 2_655 ?
Pd1 Pd13 Pd4 55.76(7) . 2_655 ?
Pd4 Pd13 Pd4 104.35(12) . 2_655 ?
Pd5 Pd13 Pd4 59.09(9) 2_655 2_655 ?
Pd3 Pd13 Pd4 107.62(11) 2_655 2_655 ?
C7 Pd13 Pd13 75.8(12) . 2_655 ?
P4 Pd13 Pd13 118.2(3) . 2_655 ?
Pd1 Pd13 Pd13 54.98(8) . 2_655 ?
Pd4 Pd13 Pd13 60.02(11) . 2_655 ?
Pd5 Pd13 Pd13 103.56(10) 2_655 2_655 ?
Pd3 Pd13 Pd13 107.89(10) 2_655 2_655 ?
Pd4 Pd13 Pd13 54.48(10) 2_655 2_655 ?
C2 Pd14 C3 104.4(12) . . ?
C2 Pd14 Pd15 110.6(8) . . ?
C3 Pd14 Pd15 52.4(9) . . ?
C2 Pd14 Pd2 108.6(8) . . ?
C3 Pd14 Pd2 114.4(9) . . ?
Pd15 Pd14 Pd2 63.28(9) . . ?
C2 Pd14 Pd18 149.8(8) . . ?
C3 Pd14 Pd18 47.3(9) . . ?
Pd15 Pd14 Pd18 63.96(10) . . ?
Pd2 Pd14 Pd18 95.48(12) . . ?
C2 Pd14 Pd10 49.4(8) . . ?
C3 Pd14 Pd10 144.7(9) . . ?
Pd15 Pd14 Pd10 109.19(12) . . ?
Pd2 Pd14 Pd10 65.61(10) . . ?
Pd18 Pd14 Pd10 160.12(15) . . ?
C2 Pd14 Pd5 99.8(8) . . ?
C3 Pd14 Pd5 154.1(9) . . ?
Pd15 Pd14 Pd5 125.95(14) . . ?
Pd2 Pd14 Pd5 65.10(9) . . ?
Pd18 Pd14 Pd5 107.00(12) . . ?
Pd10 Pd14 Pd5 60.56(9) . . ?
C2 Pd14 Pd17 125.0(8) . . ?
C3 Pd14 Pd17 100.4(9) . . ?
Pd15 Pd14 Pd17 123.40(13) . . ?
Pd2 Pd14 Pd17 104.18(12) . . ?
Pd18 Pd14 Pd17 62.89(9) . . ?
Pd10 Pd14 Pd17 113.98(11) . . ?
Pd5 Pd14 Pd17 57.20(9) . . ?
C2 Pd14 Pd19 48.3(8) . . ?
C3 Pd14 Pd19 85.4(9) . . ?
Pd15 Pd14 Pd19 63.85(10) . . ?
Pd2 Pd14 Pd19 77.24(10) . . ?
Pd18 Pd14 Pd19 124.43(12) . . ?
Pd10 Pd14 Pd19 59.72(9) . . ?
Pd5 Pd14 Pd19 118.15(11) . . ?
Pd17 Pd14 Pd19 172.58(13) . . ?
C2 Pd14 Pd3 156.1(8) . . ?
C3 Pd14 Pd3 99.1(9) . . ?
Pd15 Pd14 Pd3 80.77(11) . . ?
Pd2 Pd14 Pd3 56.63(9) . . ?
Pd18 Pd14 Pd3 53.93(9) . . ?
Pd10 Pd14 Pd3 107.59(11) . . ?
Pd5 Pd14 Pd3 57.92(9) . . ?
Pd17 Pd14 Pd3 52.72(9) . . ?
Pd19 Pd14 Pd3 131.29(12) . . ?
C10 Pd15 C3 99(2) 2_655 . ?
C10 Pd15 Pd7 72.0(19) 2_655 2_655 ?
C3 Pd15 Pd7 111.1(9) . 2_655 ?
C10 Pd15 Pd14 150.5(18) 2_655 . ?
C3 Pd15 Pd14 54.3(9) . . ?
Pd7 Pd15 Pd14 103.39(12) 2_655 . ?
C10 Pd15 Pd16 107.2(18) 2_655 . ?
C3 Pd15 Pd16 142.6(9) . . ?
Pd7 Pd15 Pd16 101.99(12) 2_655 . ?
Pd14 Pd15 Pd16 102.19(11) . . ?
C10 Pd15 Pd20 45.4(18) 2_655 2_655 ?
C3 Pd15 Pd20 144.6(9) . 2_655 ?
Pd7 Pd15 Pd20 64.60(11) 2_655 2_655 ?
Pd14 Pd15 Pd20 159.10(13) . 2_655 ?
Pd16 Pd15 Pd20 66.11(10) . 2_655 ?
C10 Pd15 Pd2 139.0(19) 2_655 . ?
C3 Pd15 Pd2 112.2(9) . . ?
Pd7 Pd15 Pd2 72.40(10) 2_655 . ?
Pd14 Pd15 Pd2 59.10(9) . . ?
Pd16 Pd15 Pd2 61.67(9) . . ?
Pd20 Pd15 Pd2 100.15(11) 2_655 . ?
C10 Pd15 Pd18 93.8(18) 2_655 . ?
C3 Pd15 Pd18 45.5(9) . . ?
Pd7 Pd15 Pd18 66.56(11) 2_655 . ?
Pd14 Pd15 Pd18 59.05(9) . . ?
Pd16 Pd15 Pd18 151.92(12) . . ?
Pd20 Pd15 Pd18 123.65(14) 2_655 . ?
Pd2 Pd15 Pd18 90.25(10) . . ?
C10 Pd15 Pd19 136.8(19) 2_655 . ?
C3 Pd15 Pd19 84.4(9) . . ?
Pd7 Pd15 Pd19 146.45(12) 2_655 . ?
Pd14 Pd15 Pd19 60.72(10) . . ?
Pd16 Pd15 Pd19 58.25(10) . . ?
Pd20 Pd15 Pd19 119.25(12) 2_655 . ?
Pd2 Pd15 Pd19 74.19(10) . . ?
Pd18 Pd15 Pd19 116.90(12) . . ?
C12 Pd16 C11 105(2) . . ?
C12 Pd16 Pd16 45.2(16) . 2_655 ?
C11 Pd16 Pd16 147.0(14) . 2_655 ?
C12 Pd16 Pd15 155.2(8) . . ?
C11 Pd16 Pd15 71.3(14) . . ?
Pd16 Pd16 Pd15 141.56(13) 2_655 . ?
C12 Pd16 Pd6 90.2(11) . 2_655 ?
C11 Pd16 Pd6 145.8(14) . 2_655 ?
Pd16 Pd16 Pd6 61.17(11) 2_655 2_655 ?
Pd15 Pd16 Pd6 82.37(11) . 2_655 ?
C12 Pd16 Pd19 131.5(8) . . ?
C11 Pd16 Pd19 47.4(14) . . ?
Pd16 Pd16 Pd19 136.37(17) 2_655 . ?
Pd15 Pd16 Pd19 64.24(10) . . ?
Pd6 Pd16 Pd19 136.39(12) 2_655 . ?
C12 Pd16 Pd6 89.1(11) . . ?
C11 Pd16 Pd6 117.3(14) . . ?
Pd16 Pd16 Pd6 59.80(10) 2_655 . ?
Pd15 Pd16 Pd6 114.77(12) . . ?
Pd6 Pd16 Pd6 93.08(12) 2_655 . ?
Pd19 Pd16 Pd6 77.82(11) . . ?
C12 Pd16 Pd2 135.0(16) . . ?
C11 Pd16 Pd2 118.0(14) . . ?
Pd16 Pd16 Pd2 89.84(7) 2_655 . ?
Pd15 Pd16 Pd2 60.86(9) . . ?
Pd6 Pd16 Pd2 62.66(9) 2_655 . ?
Pd19 Pd16 Pd2 76.38(10) . . ?
Pd6 Pd16 Pd2 59.83(8) . . ?
C12 Pd16 Pd20 99.1(4) . 2_655 ?
C11 Pd16 Pd20 90.8(14) . 2_655 ?
Pd16 Pd16 Pd20 105.31(16) 2_655 2_655 ?
Pd15 Pd16 Pd20 57.30(9) . 2_655 ?
Pd6 Pd16 Pd20 56.11(9) 2_655 2_655 ?
Pd19 Pd16 Pd20 116.69(11) . 2_655 ?
Pd6 Pd16 Pd20 147.83(13) . 2_655 ?
Pd2 Pd16 Pd20 94.21(11) . 2_655 ?
C8 Pd17 P5 100.7(12) . . ?
C8 Pd17 C4 157.9(15) . . ?
P5 Pd17 C4 101.3(9) . . ?
C8 Pd17 Pd5 46.1(12) . . ?
P5 Pd17 Pd5 146.5(3) . . ?
C4 Pd17 Pd5 112.0(9) . . ?
C8 Pd17 Pd3 112.1(12) . . ?
P5 Pd17 Pd3 147.0(3) . . ?
C4 Pd17 Pd3 46.1(9) . . ?
Pd5 Pd17 Pd3 66.02(10) . . ?
C8 Pd17 Pd14 76.3(11) . . ?
P5 Pd17 Pd14 114.8(3) . . ?
C4 Pd17 Pd14 96.1(9) . . ?
Pd5 Pd17 Pd14 60.40(9) . . ?
Pd3 Pd17 Pd14 71.57(10) . . ?
C8 Pd17 Pd18 133.5(11) . . ?
P5 Pd17 Pd18 96.4(3) . . ?
C4 Pd17 Pd18 45.1(9) . . ?
Pd5 Pd17 Pd18 105.07(11) . . ?
Pd3 Pd17 Pd18 58.44(9) . . ?
Pd14 Pd17 Pd18 57.25(9) . . ?
C3 Pd18 C4 156.8(14) . . ?
C3 Pd18 P6 94.5(10) . . ?
C4 Pd18 P6 101.1(11) . . ?
C3 Pd18 Pd14 54.3(9) . . ?
C4 Pd18 Pd14 105.5(10) . . ?
P6 Pd18 Pd14 146.1(4) . . ?
C3 Pd18 Pd3 123.2(9) . . ?
C4 Pd18 Pd3 46.8(10) . . ?
P6 Pd18 Pd3 141.4(4) . . ?
Pd14 Pd18 Pd3 72.29(10) . . ?
C3 Pd18 Pd15 50.2(10) . . ?
C4 Pd18 Pd15 132.7(10) . . ?
P6 Pd18 Pd15 116.0(4) . . ?
Pd14 Pd18 Pd15 56.99(9) . . ?
Pd3 Pd18 Pd15 86.69(10) . . ?
C3 Pd18 Pd17 103.5(9) . . ?
C4 Pd18 Pd17 53.3(11) . . ?
P6 Pd18 Pd17 126.7(3) . . ?
Pd14 Pd18 Pd17 59.86(9) . . ?
Pd3 Pd18 Pd17 57.38(9) . . ?
Pd15 Pd18 Pd17 114.02(11) . . ?
C3 Pd18 Pd7 102.9(10) . 2_655 ?
C4 Pd18 Pd7 88.3(11) . 2_655 ?
P6 Pd18 Pd7 108.6(3) . 2_655 ?
Pd14 Pd18 Pd7 92.91(11) . 2_655 ?
Pd3 Pd18 Pd7 58.56(9) . 2_655 ?
Pd15 Pd18 Pd7 53.60(9) . 2_655 ?
Pd17 Pd18 Pd7 115.25(11) . 2_655 ?
C11 Pd19 C2 163.4(15) . . ?
C11 Pd19 P7 91.6(14) . . ?
C2 Pd19 P7 92.5(9) . . ?
C11 Pd19 Pd16 45.1(14) . . ?
C2 Pd19 Pd16 138.6(8) . . ?
P7 Pd19 Pd16 126.7(3) . . ?
C11 Pd19 Pd10 142.0(14) . . ?
C2 Pd19 Pd10 48.6(8) . . ?
P7 Pd19 Pd10 113.6(4) . . ?
Pd16 Pd19 Pd10 97.40(12) . . ?
C11 Pd19 Pd14 121.6(14) . . ?
C2 Pd19 Pd14 47.4(8) . . ?
P7 Pd19 Pd14 135.3(3) . . ?
Pd16 Pd19 Pd14 97.70(12) . . ?
Pd10 Pd19 Pd14 58.53(9) . . ?
C11 Pd19 Pd15 66.2(14) . . ?
C2 Pd19 Pd15 101.4(8) . . ?
P7 Pd19 Pd15 142.2(3) . . ?
Pd16 Pd19 Pd15 57.51(10) . . ?
Pd10 Pd19 Pd15 101.71(12) . . ?
Pd14 Pd19 Pd15 55.43(9) . . ?
C10 Pd20 C9 165(2) . . ?
C10 Pd20 P8' 97(2) . . ?
C9 Pd20 P8' 91.9(14) . . ?
C10 Pd20 P8 97(2) . . ?
C9 Pd20 P8 94.8(14) . . ?
P8' Pd20 P8 11.1(13) . . ?
C10 Pd20 Pd6 126(2) . . ?
C9 Pd20 Pd6 45.6(11) . . ?
P8' Pd20 Pd6 136.6(9) . . ?
P8 Pd20 Pd6 136.5(8) . . ?
C10 Pd20 Pd15 50.2(19) . 2_655 ?
C9 Pd20 Pd15 127.3(11) . 2_655 ?
P8' Pd20 Pd15 135.8(9) . 2_655 ?
P8 Pd20 Pd15 127.9(9) . 2_655 ?
Pd6 Pd20 Pd15 82.53(11) . 2_655 ?
C10 Pd20 Pd7 69(2) . . ?
C9 Pd20 Pd7 97.1(11) . . ?
P8' Pd20 Pd7 148.5(9) . . ?
P8 Pd20 Pd7 157.2(7) . . ?
Pd6 Pd20 Pd7 62.83(9) . . ?
Pd15 Pd20 Pd7 56.27(10) 2_655 . ?
C10 Pd20 Pd16 102.7(19) . 2_655 ?
C9 Pd20 Pd16 82.8(11) . 2_655 ?
P8' Pd20 Pd16 120.3(9) . 2_655 ?
P8 Pd20 Pd16 110.0(8) . 2_655 ?
Pd6 Pd20 Pd16 57.12(9) . 2_655 ?
Pd15 Pd20 Pd16 56.58(9) 2_655 2_655 ?
Pd7 Pd20 Pd16 90.84(10) . 2_655 ?
C11P P1 C13P 105(2) . . ?
C11P P1 C12P 102(3) . . ?
C13P P1 C12P 98(2) . . ?
C11P P1 Pd9 113.0(19) . . ?
C13P P1 Pd9 116.1(16) . . ?
C12P P1 Pd9 120.1(16) . . ?
C21 P2 C23 103(3) . . ?
C21 P2 C22 103(3) . . ?
C23 P2 C22 102(2) . . ?
C21 P2 Pd11 114(2) . . ?
C23 P2 Pd11 117.8(19) . . ?
C22 P2 Pd11 115.8(16) . . ?
C31 P3 C32 108(3) . . ?
C31 P3 C33 100(2) . . ?
C32 P3 C33 105(2) . . ?
C31 P3 Pd8 119.8(18) . . ?
C32 P3 Pd8 107(2) . . ?
C33 P3 Pd8 115.7(16) . . ?
C42 P4 C41 88(3) . . ?
C42 P4 C43 112(3) . . ?
C41 P4 C43 96(3) . . ?
C42 P4 Pd13 123(2) . . ?
C41 P4 Pd13 118(2) . . ?
C43 P4 Pd13 113.9(18) . . ?
C51 P5 C52 100(2) . . ?
C51 P5 C53 106(2) . . ?
C52 P5 C53 102(2) . . ?
C51 P5 Pd17 119.8(15) . . ?
C52 P5 Pd17 116.7(15) . . ?
C53 P5 Pd17 110.0(15) . . ?
C62 P6 C61 107.5(17) . . ?
C62 P6 C63 107.6(17) . . ?
C61 P6 C63 107.7(17) . . ?
C62 P6 Pd18 107(3) . . ?
C61 P6 Pd18 115.0(19) . . ?
C63 P6 Pd18 112(2) . . ?
C73 P7 C71 105(3) . . ?
C73 P7 C72 101(3) . . ?
C71 P7 C72 105(3) . . ?
C73 P7 Pd19 112(2) . . ?
C71 P7 Pd19 115(2) . . ?
C72 P7 Pd19 118(2) . . ?
C82 P8 C81 106(4) . . ?
C82 P8 C83 104(4) . . ?
C81 P8 C83 105(4) . . ?
C82 P8 Pd20 113(3) . . ?
C81 P8 Pd20 112(3) . . ?
C83 P8 Pd20 117(4) . . ?
C82' P8' C83' 98(5) . . ?
C82' P8' C81' 116(5) . . ?
C83' P8' C81' 98(5) . . ?
C82' P8' Pd20 126(4) . . ?
C83' P8' Pd20 101(4) . . ?
C81' P8' Pd20 111(3) . . ?
O1 C1 Pd9 134(5) . . ?
O1 C1 Pd4 121(4) . . ?
Pd9 C1 Pd4 95(3) . . ?
O1 C1 Pd8 131(4) . . ?
Pd9 C1 Pd8 82(2) . . ?
Pd4 C1 Pd8 75.3(19) . . ?
O2 C2 Pd14 122(2) . . ?
O2 C2 Pd10 134(2) . . ?
Pd14 C2 Pd10 81.6(11) . . ?
O2 C2 Pd19 134(3) . . ?
Pd14 C2 Pd19 84.3(11) . . ?
Pd10 C2 Pd19 82.1(11) . . ?
O3 C3 Pd18 143(3) . . ?
O3 C3 Pd15 129(3) . . ?
Pd18 C3 Pd15 84.3(14) . . ?
O3 C3 Pd14 122(3) . . ?
Pd18 C3 Pd14 78.3(12) . . ?
Pd15 C3 Pd14 73.3(11) . . ?
O4 C4 Pd3 131(3) . . ?
O4 C4 Pd18 140(3) . . ?
Pd3 C4 Pd18 84.4(14) . . ?
O4 C4 Pd17 121(3) . . ?
Pd3 C4 Pd17 76.5(12) . . ?
Pd18 C4 Pd17 81.6(13) . . ?
O5 C5 Pd7 132(4) . . ?
O5 C5 Pd8 134(4) . . ?
Pd7 C5 Pd8 92(2) . . ?
O6 C6 Pd11 136(4) . . ?
O6 C6 Pd10 129(4) . . ?
Pd11 C6 Pd10 88(2) . . ?
O7 C7 Pd13 137(3) . . ?
O7 C7 Pd4 128(3) . . ?
Pd13 C7 Pd4 95.1(18) . . ?
O8 C8 Pd5 143(3) . . ?
O8 C8 Pd17 132(3) . . ?
Pd5 C8 Pd17 84.6(17) . . ?
O9 C9 Pd6 134(3) . . ?
O9 C9 Pd20 138(3) . . ?
Pd6 C9 Pd20 86.0(17) . . ?
O10 C10 Pd20 139(6) . . ?
O10 C10 Pd15 114(5) . 2_655 ?
Pd20 C10 Pd15 84(3) . 2_655 ?
O11 C11 Pd16 138(4) . . ?
O11 C11 Pd19 134(4) . . ?
Pd16 C11 Pd19 88(2) . . ?
O12 C12 Pd16 135.2(16) . . ?
O12 C12 Pd16 135.2(16) . 2_655 ?
Pd16 C12 Pd16 90(3) . 2_655 ?

loop_
_geom_bond_atom_site_label_1
_geom_bond_atom_site_label_2
_geom_bond_distance
_geom_bond_site_symmetry_2
_geom_bond_publ_flag
Pd1 Pd12 2.556(3) 2_655 ?
Pd1 Pd12 2.556(3) . ?
Pd1 Pd4 2.686(3) 2_655 ?
Pd1 Pd4 2.686(3) . ?
Pd1 Pd5 2.732(3) 2_655 ?
Pd1 Pd5 2.732(3) . ?
Pd1 Pd13 2.736(4) . ?
Pd1 Pd13 2.736(4) 2_655 ?
Pd1 Pd2 2.775(4) . ?
Pd1 Pd2 2.775(4) 2_655 ?
Pd1 Pd3 2.824(2) 2_655 ?
Pd1 Pd3 2.824(2) . ?
Pd2 Pd2 2.726(5) 2_655 ?
Pd2 Pd14 2.740(4) . ?
Pd2 Pd12 2.802(3) . ?
Pd2 Pd12 2.814(4) 2_655 ?
Pd2 Pd6 2.828(3) . ?
Pd2 Pd15 2.853(3) . ?
Pd2 Pd16 2.875(3) . ?
Pd2 Pd3 2.881(3) . ?
Pd2 Pd6 2.930(4) 2_655 ?
Pd2 Pd5 2.972(3) . ?
Pd2 Pd10 2.984(4) . ?
Pd3 C4 2.02(4) . ?
Pd3 Pd17 2.732(4) . ?
Pd3 Pd12 2.737(4) 2_655 ?
Pd3 Pd18 2.764(4) . ?
Pd3 Pd7 2.864(4) 2_655 ?
Pd3 Pd13 2.920(4) 2_655 ?
Pd3 Pd4 2.941(4) 2_655 ?
Pd3 Pd5 2.954(4) . ?
Pd3 Pd8 2.976(4) 2_655 ?
Pd3 Pd14 3.257(4) . ?
Pd4 C7 1.97(4) . ?
Pd4 C1 2.01(6) . ?
Pd4 Pd12 2.718(4) . ?
Pd4 Pd8 2.763(4) . ?
Pd4 Pd13 2.808(4) . ?
Pd4 Pd5 2.868(4) . ?
Pd4 Pd9 2.875(4) . ?
Pd4 Pd3 2.942(4) 2_655 ?
Pd4 Pd13 2.989(4) 2_655 ?
Pd5 C8 1.95(4) . ?
Pd5 Pd17 2.690(3) . ?
Pd5 Pd12 2.757(4) . ?
Pd5 Pd14 2.783(4) . ?
Pd5 Pd10 2.798(4) . ?
Pd5 Pd9 2.818(4) . ?
Pd5 Pd13 2.820(4) 2_655 ?
Pd6 C9 1.95(4) . ?
Pd6 Pd12 2.653(4) . ?
Pd6 Pd20 2.725(4) . ?
Pd6 Pd16 2.757(4) 2_655 ?
Pd6 Pd16 2.794(4) . ?
Pd6 Pd10 2.838(4) . ?
Pd6 Pd2 2.930(4) 2_655 ?
Pd6 Pd11 2.932(4) . ?
Pd6 Pd7 2.948(4) . ?
Pd7 C5 1.94(5) . ?
Pd7 Pd12 2.676(4) . ?
Pd7 Pd15 2.690(4) 2_655 ?
Pd7 Pd11 2.760(4) . ?
Pd7 Pd8 2.837(4) . ?
Pd7 Pd3 2.864(4) 2_655 ?
Pd7 Pd20 2.922(4) . ?
Pd7 Pd18 3.066(4) 2_655 ?
Pd8 C5 2.00(5) . ?
Pd8 P3 2.320(11) . ?
Pd8 C1 2.48(6) . ?
Pd8 Pd12 2.776(3) . ?
Pd8 Pd9 2.888(4) . ?
Pd8 Pd11 2.971(4) . ?
Pd8 Pd3 2.976(4) 2_655 ?
Pd9 C1 1.87(6) . ?
Pd9 P1 2.332(12) . ?
Pd9 Pd12 2.808(4) . ?
Pd9 Pd10 2.851(4) . ?
Pd9 Pd11 2.912(4) . ?
Pd10 C6 2.05(5) . ?
Pd10 C2 2.12(3) . ?
Pd10 Pd12 2.690(4) . ?
Pd10 Pd14 2.767(3) . ?
Pd10 Pd19 2.801(4) . ?
Pd10 Pd11 2.834(4) . ?
Pd11 C6 2.02(5) . ?
Pd11 P2 2.316(11) . ?
Pd11 Pd12 2.728(4) . ?
Pd12 Pd3 2.737(4) 2_655 ?
Pd12 Pd2 2.814(4) 2_655 ?
Pd13 C7 1.83(4) . ?
Pd13 P4 2.334(12) . ?
Pd13 Pd5 2.820(4) 2_655 ?
Pd13 Pd3 2.920(4) 2_655 ?
Pd13 Pd4 2.989(4) 2_655 ?
Pd13 Pd13 3.140(6) 2_655 ?
Pd14 C2 2.11(3) . ?
Pd14 C3 2.29(3) . ?
Pd14 Pd15 2.697(4) . ?
Pd14 Pd18 2.759(4) . ?
Pd14 Pd17 2.837(4) . ?
Pd14 Pd19 2.857(4) . ?
Pd15 C10 2.14(7) 2_655 ?
Pd15 C3 2.23(3) . ?
Pd15 Pd7 2.690(4) 2_655 ?
Pd15 Pd16 2.754(3) . ?
Pd15 Pd20 2.776(4) 2_655 ?
Pd15 Pd18 2.890(4) . ?
Pd15 Pd19 2.940(4) . ?
Pd16 C12 1.94(6) . ?
Pd16 C11 1.97(5) . ?
Pd16 Pd16 2.735(5) 2_655 ?
Pd16 Pd6 2.756(4) 2_655 ?
Pd16 Pd19 2.776(4) . ?
Pd16 Pd20 3.017(4) 2_655 ?
Pd17 C8 2.05(4) . ?
Pd17 P5 2.286(11) . ?
Pd17 C4 2.37(4) . ?
Pd17 Pd18 2.920(4) . ?
Pd18 C3 2.07(4) . ?
Pd18 C4 2.09(4) . ?
Pd18 P6 2.323(10) . ?
Pd18 Pd7 3.066(4) 2_655 ?
Pd19 C11 2.04(5) . ?
Pd19 C2 2.14(3) . ?
Pd19 P7 2.306(13) . ?
Pd20 C10 1.99(7) . ?
Pd20 C9 2.04(4) . ?
Pd20 P8' 2.32(4) . ?
Pd20 P8 2.38(3) . ?
Pd20 Pd15 2.776(4) 2_655 ?
Pd20 Pd16 3.017(4) 2_655 ?
P1 C11P 1.76(5) . ?
P1 C13P 1.80(4) . ?
P1 C12P 1.82(5) . ?
P2 C21 1.60(6) . ?
P2 C23 1.72(5) . ?
P2 C22 1.81(4) . ?
P3 C31 1.72(5) . ?
P3 C32 1.76(5) . ?
P3 C33 1.89(4) . ?
P4 C42 1.65(6) . ?
P4 C41 1.67(6) . ?
P4 C43 1.78(5) . ?
P5 C51 1.79(4) . ?
P5 C52 1.82(4) . ?
P5 C53 1.83(4) . ?
P6 C62 1.77(4) . ?
P6 C61 1.77(4) . ?
P6 C63 1.77(4) . ?
P7 C73 1.56(6) . ?
P7 C71 1.66(6) . ?
P7 C72 1.83(6) . ?
P8 C82 1.79(5) . ?
P8 C81 1.88(5) . ?
P8 C83 1.89(5) . ?
P8' C82' 1.87(6) . ?
P8' C83' 1.91(6) . ?
P8' C81' 1.94(5) . ?
O1 C1 1.25(6) . ?
O2 C2 1.13(3) . ?
O3 C3 1.13(4) . ?
O4 C4 1.16(4) . ?
O5 C5 1.21(5) . ?
O6 C6 1.13(5) . ?
O7 C7 1.29(4) . ?
O8 C8 1.12(4) . ?
O9 C9 1.15(4) . ?
O10 C10 1.25(7) . ?
C10 Pd15 2.14(7) 2_655 ?
O11 C11 1.18(5) . ?
O12 C12 1.27(8) . ?
C12 Pd16 1.94(6) 2_655 ?
